data_7050514
loop_
_publ_author_name
'Chowdhury, Shubhamoy'
'Drew, Michael G. B.'
'Datta, Dipankar'

_publ_section_title
;
 A case of four-coordinate silver(i) adopting a high energy planar
 geometry. Experiment and theory
;
_journal_issue 5
_journal_name_full 'New Journal of Chemistry'
_journal_page_first 831
_journal_paper_doi 10.1039/b211898j
_journal_volume 27
_journal_year 2003
_chemical_formula_moiety '[Ag(MeL)]n(ClO4)n'
_chemical_formula_sum 'C16 H16 Ag Cl N6 O4'
_chemical_formula_weight 499.67
_chemical_name_systematic
; 
? 
;
_space_group_IT_number 15
_symmetry_cell_setting monoclinic
_symmetry_space_group_name_Hall '-C 2yc'
_symmetry_space_group_name_H-M 'C 1 2/c 1'
_atom_sites_solution_hydrogens geom
_atom_sites_solution_primary direct
_atom_sites_solution_secondary difmap
_audit_creation_method SHELXL-97
_cell_angle_alpha 90.00
_cell_angle_beta 100.172(10)
_cell_angle_gamma 90.00
_cell_formula_units_Z 2
_cell_length_a 18.46(3)
_cell_length_b 5.612(11)
_cell_length_c 18.46(3)
_cell_measurement_reflns_used 4974
_cell_measurement_temperature 293(2)
_cell_measurement_theta_max 25.99
_cell_measurement_theta_min 2.88
_cell_volume 1882(6)
_computing_cell_refinement XDS
_computing_data_collection 'XDS (Kabsch, 1991)'
_computing_data_reduction XDS
_computing_molecular_graphics PLATON(Spek,1994)
_computing_structure_refinement 'SHELXL-93 (Sheldrick, 1993)'
_computing_structure_solution 'SHELXS-86 (Sheldrick, 1990)'
_diffrn_ambient_temperature 293(2)
_diffrn_measurement_device 'Marresearch Image Plate'
_diffrn_measurement_method '95 frames at 2^o intervals, counting time 2 min.'
_diffrn_radiation_monochromator graphite
_diffrn_radiation_source 'fine-focus sealed tube'
_diffrn_radiation_type MoK\a
_diffrn_radiation_wavelength 0.71073
_diffrn_reflns_av_R_equivalents 0.0867
_diffrn_reflns_av_sigmaI/netI 0.0733
_diffrn_reflns_limit_h_max 21
_diffrn_reflns_limit_h_min -21
_diffrn_reflns_limit_k_max 6
_diffrn_reflns_limit_k_min -6
_diffrn_reflns_limit_l_max 22
_diffrn_reflns_limit_l_min -20
_diffrn_reflns_number 4974
_diffrn_reflns_theta_max 25.99
_diffrn_reflns_theta_min 2.88
_diffrn_standards_decay_% 0.0
_diffrn_standards_interval_count n/a
_diffrn_standards_interval_time n/a
_diffrn_standards_number n/a
_exptl_absorpt_coefficient_mu 1.249
_exptl_absorpt_correction_T_max 1.000
_exptl_absorpt_correction_T_min 0.443
_exptl_absorpt_correction_type DIFABS
_exptl_crystal_colour yellow
_exptl_crystal_density_diffrn 1.763
_exptl_crystal_density_method 'not measured'
_exptl_crystal_description parallelopiped
_exptl_crystal_F_000 1000
_exptl_crystal_size_max 0.15
_exptl_crystal_size_mid 0.20
_exptl_crystal_size_min 0.25
_refine_diff_density_max 1.142
_refine_diff_density_min -1.224
_refine_diff_density_rms 0.318
_refine_ls_extinction_coef 0.028(6)
_refine_ls_extinction_expression Fc^*^=kFc[1+0.001xFc^2^\l^3^/sin(2\q)]^-1/4^
_refine_ls_extinction_method SHELXL
_refine_ls_goodness_of_fit_ref 1.168
_refine_ls_hydrogen_treatment mixed
_refine_ls_matrix_type full
_refine_ls_number_parameters 149
_refine_ls_number_reflns 1785
_refine_ls_number_restraints 10
_refine_ls_restrained_S_all 1.284
_refine_ls_R_factor_all 0.1061
_refine_ls_R_factor_gt 0.0675
_refine_ls_shift/su_max 0.000
_refine_ls_shift/su_mean 0.000
_refine_ls_structure_factor_coef Fsqd
_refine_ls_weighting_details 'w=1/[\s^2^(Fo^2^)+(0.1969P)^2^+1.7140P] where P=(Fo^2^+2Fc^2^)/3'
_refine_ls_weighting_scheme calc
_refine_ls_wR_factor_gt 0.2010
_refine_ls_wR_factor_ref 0.2705
_reflns_number_gt 1546
_reflns_number_total 1785
_reflns_threshold_expression >2sigma(I)
_cod_data_source_file b211898j.txt
_cod_data_source_block (2)
_cod_depositor_comments
;
The following automatic conversions were performed:

'_refine_ls_weighting_scheme' value 'calc
w=1/[\s^2^(Fo^2^)+(0.1969P)^2^+1.7140P] where P=(Fo^2^+2Fc^2^)/3' was
changed to 'calc'. New tag '_refine_ls_weighting_details' was
created. The value of the new tag was set to
'w=1/[\s^2^(Fo^2^)+(0.1969P)^2^+1.7140P] where P=(Fo^2^+2Fc^2^)/3'.

Automatic conversion script
Id: cif_fix_values 3143 2015-03-26 13:38:13Z robertas 
;
_cod_original_cell_volume 1882(5)
_cod_original_sg_symbol_H-M C2/c
_cod_original_formula_sum 'C16 H16 Ag Cl N6 O4   '
_cod_database_code 7050514

loop_
_symmetry_equiv_pos_as_xyz
'x, y, z'
'x, -y, z+1/2'
'x+1/2, y+1/2, z'
'x+1/2, -y+1/2, z+1/2'
'-x, -y, -z'
'-x, y, -z-1/2'
'-x+1/2, -y+1/2, -z'
'-x+1/2, y+1/2, -z-1/2'

loop_
_atom_site_label
_atom_site_type_symbol
_atom_site_fract_x
_atom_site_fract_y
_atom_site_fract_z
_atom_site_U_iso_or_equiv
_atom_site_adp_type
_atom_site_occupancy
_atom_site_calc_flag
_atom_site_refinement_flags
_atom_site_disorder_assembly
_atom_site_disorder_group
Ag1 Ag 0.2500 0.2500 0.0000 0.0612(7) Uani 1 d S . .
N1 N 0.2256(2) 0.4832(9) 0.0917(3) 0.0464(12) Uani 1 d . . .
C2 C 0.1663(3) 0.4591(13) 0.1238(4) 0.0559(16) Uani 1 d . . .
H2 H 0.1360 0.3278 0.1109 0.067 Uiso 1 calc R . .
C3 C 0.1470(3) 0.6172(14) 0.1749(3) 0.0569(16) Uani 1 d . . .
H3 H 0.1059 0.5901 0.1965 0.068 Uiso 1 calc R . .
C4 C 0.1902(4) 0.8138(18) 0.1930(4) 0.0616(18) Uani 1 d . . .
H4 H 0.1775 0.9270 0.2254 0.074 Uiso 1 calc R . .
C5 C 0.2537(4) 0.8428(12) 0.1621(4) 0.0529(15) Uani 1 d . . .
H5 H 0.2847 0.9728 0.1745 0.063 Uiso 1 calc R . .
C6 C 0.2691(3) 0.6718(12) 0.1125(3) 0.0425(12) Uani 1 d . . .
C7 C 0.3357(3) 0.7044(11) 0.0791(4) 0.0429(13) Uani 1 d . . .
H7 H 0.3676 0.8298 0.0947 0.051 Uiso 1 calc R . .
N8 N 0.3503(2) 0.5637(9) 0.0291(3) 0.0475(12) Uani 1 d . . .
N9 N 0.4129(2) 0.6184(9) 0.0015(3) 0.0472(12) Uani 1 d . . .
C10 C 0.4667(3) 0.4731(10) 0.0167(3) 0.0440(13) Uani 1 d . . .
C11 C 0.4659(5) 0.2546(9) 0.0627(7) 0.060(2) Uani 1 d . . .
H11A H 0.4669 0.2997 0.1130 0.073 Uiso 1 calc R . .
H11B H 0.5082 0.1588 0.0593 0.073 Uiso 1 calc R . .
H11C H 0.4220 0.1649 0.0452 0.073 Uiso 1 calc R . .
Cl1 Cl 0.0000 0.1883(8) 0.2500 0.0739(9) Uani 1 d SD . .
O11 O 0.0555(10) -0.010(3) 0.2780(10) 0.114(6) Uani 0.50 d PD . .
O12 O -0.0716(8) 0.105(4) 0.2415(12) 0.141(9) Uani 0.50 d PD . .
O13 O 0.0290(10) 0.409(3) 0.2904(8) 0.128(7) Uani 0.50 d PD . .
O14 O 0.0159(12) 0.237(3) 0.1675(7) 0.137(11) Uani 0.50 d PD . .

loop_
_atom_site_aniso_label
_atom_site_aniso_U_11
_atom_site_aniso_U_22
_atom_site_aniso_U_33
_atom_site_aniso_U_23
_atom_site_aniso_U_13
_atom_site_aniso_U_12
Ag1 0.0632(8) 0.0539(8) 0.0635(8) -0.0175(3) 0.0030(5) 0.0003(2)
N1 0.037(2) 0.047(2) 0.054(3) 0.000(2) 0.0070(18) -0.0004(18)
C2 0.040(3) 0.070(4) 0.060(4) 0.007(3) 0.014(2) -0.008(3)
C3 0.041(3) 0.084(5) 0.049(3) 0.010(3) 0.017(2) 0.011(3)
C4 0.056(4) 0.080(4) 0.051(4) -0.012(4) 0.015(3) 0.022(4)
C5 0.063(4) 0.048(3) 0.048(3) -0.002(3) 0.008(3) -0.006(3)
C6 0.042(3) 0.044(3) 0.040(3) 0.004(2) 0.004(2) 0.000(2)
C7 0.038(3) 0.047(2) 0.044(3) 0.000(3) 0.009(2) -0.006(2)
N8 0.036(2) 0.050(3) 0.057(3) 0.000(2) 0.0092(19) 0.0010(18)
N9 0.038(2) 0.056(3) 0.050(3) 0.002(2) 0.0145(18) 0.000(2)
C10 0.039(3) 0.048(3) 0.044(3) 0.000(2) 0.005(2) -0.005(2)
C11 0.044(4) 0.057(5) 0.086(7) 0.016(3) 0.026(4) 0.004(2)
Cl1 0.0620(16) 0.0788(17) 0.077(2) 0.000 0.0019(13) 0.000
O11 0.125(15) 0.124(14) 0.106(12) 0.008(11) 0.055(11) 0.031(11)
O12 0.074(9) 0.18(2) 0.19(2) -0.039(17) 0.086(12) -0.052(13)
O13 0.173(18) 0.150(18) 0.073(9) -0.019(10) 0.053(11) 0.048(15)
O14 0.15(2) 0.17(2) 0.074(11) 0.025(9) -0.017(12) -0.086(14)

loop_
_atom_type_symbol
_atom_type_description
_atom_type_scat_dispersion_real
_atom_type_scat_dispersion_imag
_atom_type_scat_source
C C 0.0033 0.0016 'International Tables Vol C Tables 4.2.6.8 and 6.1.1.4'
H H 0.0000 0.0000 'International Tables Vol C Tables 4.2.6.8 and 6.1.1.4'
N N 0.0061 0.0033 'International Tables Vol C Tables 4.2.6.8 and 6.1.1.4'
O O 0.0106 0.0060 'International Tables Vol C Tables 4.2.6.8 and 6.1.1.4'
Ag Ag -0.8971 1.1015 'International Tables Vol C Tables 4.2.6.8 and 6.1.1.4'
Cl Cl 0.1484 0.1585 'International Tables Vol C Tables 4.2.6.8 and 6.1.1.4'

loop_
_geom_angle_atom_site_label_1
_geom_angle_atom_site_label_2
_geom_angle_atom_site_label_3
_geom_angle
_geom_angle_site_symmetry_1
_geom_angle_site_symmetry_3
_geom_angle_publ_flag
N1 Ag1 N1 180.0 . 7 ?
N1 Ag1 N8 109.08(18) . 7 ?
N1 Ag1 N8 70.92(18) 7 7 ?
N1 Ag1 N8 70.92(18) . . ?
N1 Ag1 N8 109.08(18) 7 . ?
N8 Ag1 N8 180.0 7 . ?
C2 N1 C6 116.6(5) . . ?
C2 N1 Ag1 124.2(4) . . ?
C6 N1 Ag1 119.0(4) . . ?
N1 C2 C3 124.3(6) . . ?
C4 C3 C2 118.3(6) . . ?
C3 C4 C5 119.2(6) . . ?
C6 C5 C4 118.1(6) . . ?
N1 C6 C5 123.4(5) . . ?
N1 C6 C7 118.5(5) . . ?
C5 C6 C7 118.1(6) . . ?
N8 C7 C6 121.4(6) . . ?
C7 N8 N9 115.3(5) . . ?
C7 N8 Ag1 110.0(4) . . ?
N9 N8 Ag1 134.7(4) . . ?
C10 N9 N8 116.5(5) . . ?
N9 C10 C11 124.4(5) . . ?
N9 C10 C10 116.2(6) . 5_665 ?
C11 C10 C10 119.4(6) . 5_665 ?
O12 Cl1 O13 125.8(10) . . ?
O12 Cl1 O11 111.2(12) . . ?
O13 Cl1 O11 105.8(11) . . ?
O12 Cl1 O14 106.1(10) . . ?
O13 Cl1 O14 102.7(8) . . ?
O11 Cl1 O14 102.5(9) . . ?

loop_
_geom_bond_atom_site_label_1
_geom_bond_atom_site_label_2
_geom_bond_distance
_geom_bond_site_symmetry_2
_geom_bond_publ_flag
Ag1 N1 2.247(5) . ?
Ag1 N1 2.247(5) 7 ?
Ag1 N8 2.543(6) 7 ?
Ag1 N8 2.543(6) . ?
N1 C2 1.341(7) . ?
N1 C6 1.343(8) . ?
C2 C3 1.387(10) . ?
C3 C4 1.367(13) . ?
C4 C5 1.402(10) . ?
C5 C6 1.390(10) . ?
C6 C7 1.481(8) . ?
C7 N8 1.278(8) . ?
N8 N9 1.378(6) . ?
N9 C10 1.277(7) . ?
C10 C11 1.492(9) . ?
C10 C10 1.502(10) 5_665 ?
Cl1 O12 1.384(12) . ?
Cl1 O13 1.498(13) . ?
Cl1 O11 1.538(13) . ?
Cl1 O14 1.624(13) . ?

loop_
_geom_torsion_atom_site_label_1
_geom_torsion_atom_site_label_2
_geom_torsion_atom_site_label_3
_geom_torsion_atom_site_label_4
_geom_torsion
_geom_torsion_site_symmetry_1
_geom_torsion_site_symmetry_2
_geom_torsion_site_symmetry_3
_geom_torsion_site_symmetry_4
_geom_torsion_publ_flag
N1 Ag1 N1 C2 122(6) 7 . . . ?
N8 Ag1 N1 C2 -1.3(5) 7 . . . ?
N8 Ag1 N1 C2 178.7(5) . . . . ?
N1 Ag1 N1 C6 -52(6) 7 . . . ?
N8 Ag1 N1 C6 -175.4(4) 7 . . . ?
N8 Ag1 N1 C6 4.6(4) . . . . ?
C6 N1 C2 C3 1.3(9) . . . . ?
Ag1 N1 C2 C3 -173.0(5) . . . . ?
N1 C2 C3 C4 1.6(11) . . . . ?
C2 C3 C4 C5 -3.0(11) . . . . ?
C3 C4 C5 C6 1.7(11) . . . . ?
C2 N1 C6 C5 -2.7(9) . . . . ?
Ag1 N1 C6 C5 171.9(5) . . . . ?
C2 N1 C6 C7 179.4(5) . . . . ?
Ag1 N1 C6 C7 -6.0(7) . . . . ?
C4 C5 C6 N1 1.3(10) . . . . ?
C4 C5 C6 C7 179.1(6) . . . . ?
N1 C6 C7 N8 3.1(9) . . . . ?
C5 C6 C7 N8 -174.9(6) . . . . ?
C6 C7 N8 N9 178.3(5) . . . . ?
C6 C7 N8 Ag1 0.9(7) . . . . ?
N1 Ag1 N8 C7 -2.7(4) . . . . ?
N1 Ag1 N8 C7 177.3(4) 7 . . . ?
N8 Ag1 N8 C7 -177(3) 7 . . . ?
N1 Ag1 N8 N9 -179.5(5) . . . . ?
N1 Ag1 N8 N9 0.5(5) 7 . . . ?
N8 Ag1 N8 N9 6(3) 7 . . . ?
C7 N8 N9 C10 111.7(6) . . . . ?
Ag1 N8 N9 C10 -71.6(7) . . . . ?
N8 N9 C10 C11 -1.0(9) . . . . ?
N8 N9 C10 C10 177.0(6) . . . 5_665 ?
